data_7720680
loop_
_publ_author_name
'Shibata, Kaname'
'Michiue, Kenji'
'Motuzis, Ignas'
'Elsegood, Mark R. J.'
'Redshaw, Carl'

_publ_section_title
;
 Vanadyl complexes supported by O,O- and N,O-chelate ligation: structures
 and polymerization catalysis.
;
_journal_issue 14
_journal_name_full 'Dalton transactions (Cambridge, England : 2003)'
_journal_page_first 5644
_journal_page_last 5666
_journal_paper_doi 10.1039/d6dt00387g
_journal_volume 55
_journal_year 2026
_chemical_absolute_configuration ad
_chemical_formula_moiety 'C30 H24 Br4 N2 O3 V'
_chemical_formula_sum 'C30 H24 Br4 N2 O3 V'
_chemical_formula_weight 831.09
_space_group_crystal_system orthorhombic
_space_group_IT_number 33
_space_group_name_Hall 'P 2c -2n'
_space_group_name_H-M_alt 'P n a 21'
_atom_sites_solution_hydrogens geom
_atom_sites_solution_primary iterative
_atom_sites_solution_secondary difmap
_audit_creation_method SHELXL-2019/3
_audit_update_record
;
2026-01-19 deposited with the CCDC.	2026-03-10 downloaded from the CCDC.
;
_cell_angle_alpha 90
_cell_angle_beta 90
_cell_angle_gamma 90
_cell_formula_units_Z 8
_cell_length_a 18.00871(7)
_cell_length_b 21.83197(9)
_cell_length_c 15.26656(7)
_cell_measurement_reflns_used 78353
_cell_measurement_temperature 100(2)
_cell_measurement_theta_max 73.44
_cell_measurement_theta_min 3.54
_cell_volume 6002.29(4)
_computing_cell_refinement 'CrysAlisPro 1.171.43.98a (Rigaku OD, 2023)'
_computing_data_collection 'CrysAlisPro system (CCD 43.104a 64-bit (release 22-12-2023))'
_computing_data_reduction 'CrysAlisPro 1.171.43.98a (Rigaku OD, 2023)'
_computing_molecular_graphics 'Bruker SHELXTL'
_computing_publication_material 'Bruker SHELXTL'
_computing_structure_refinement 'SHELXL-2019/3 (Sheldrick, 2019)'
_computing_structure_solution 'SHELXT 2018/2 (Sheldrick, 2018)'
_diffrn_ambient_temperature 100(2)
_diffrn_measured_fraction_theta_full 1.000
_diffrn_measured_fraction_theta_max 0.988
_diffrn_measurement_device 'four-circle diffractometer'
_diffrn_measurement_device_type
; 
Rigaku 007HF diffractometer with HF Varimax confocal mirrors, 
an UG2 goniometer and HyPix 6000HE detector 
;
_diffrn_measurement_method 'profile data from \w-scans'
_diffrn_radiation_collimation 0.3
_diffrn_radiation_type CuK\a
_diffrn_radiation_wavelength 1.54178
_diffrn_reflns_av_R_equivalents 0.0333
_diffrn_reflns_av_unetI/netI 0.0190
_diffrn_reflns_Laue_measured_fraction_full 1.000
_diffrn_reflns_Laue_measured_fraction_max 0.988
_diffrn_reflns_limit_h_max 22
_diffrn_reflns_limit_h_min -21
_diffrn_reflns_limit_k_max 26
_diffrn_reflns_limit_k_min -27
_diffrn_reflns_limit_l_max 18
_diffrn_reflns_limit_l_min -17
_diffrn_reflns_number 102257
_diffrn_reflns_point_group_measured_fraction_full 0.992
_diffrn_reflns_point_group_measured_fraction_max 0.966
_diffrn_reflns_theta_full 67.679
_diffrn_reflns_theta_max 73.725
_diffrn_reflns_theta_min 3.181
_diffrn_source 'Rotating anode'
_exptl_absorpt_coefficient_mu 9.286
_exptl_absorpt_correction_T_max 0.756
_exptl_absorpt_correction_T_min 0.408
_exptl_absorpt_correction_type analytical
_exptl_absorpt_process_details
; 
CrysAlisPro 1.171.43.98a (Rigaku Oxford Diffraction, 2023) 
Analytical numeric absorption correction using a multifaceted crystal 
model based on expressions derived by R.C. Clark & J.S. Reid. 
(Clark, R. C. & Reid, J. S. (1995). Acta Cryst. A51, 887-897) 
Empirical absorption correction using spherical harmonics, 
implemented in SCALE3 ABSPACK scaling algorithm. 
;
_exptl_crystal_colour green
_exptl_crystal_density_diffrn 1.839
_exptl_crystal_density_method 'not measured'
_exptl_crystal_description prism
_exptl_crystal_F_000 3240
_exptl_crystal_recrystallization_method 'Re-crystallisation from solvent: acetonitrile'
_exptl_crystal_size_max 0.122
_exptl_crystal_size_mid 0.108
_exptl_crystal_size_min 0.032
_refine_diff_density_max 1.194
_refine_diff_density_min -0.698
_refine_diff_density_rms 0.060
_refine_ls_abs_structure_details
; 
 Flack x determined using 5220 quotients [(I+)-(I-)]/[(I+)+(I-)] 
 (Parsons, Flack and Wagner, Acta Cryst. B69 (2013) 249-259). 
;
_refine_ls_abs_structure_Flack 0.001(2)
_refine_ls_extinction_method none
_refine_ls_goodness_of_fit_ref 1.029
_refine_ls_hydrogen_treatment constr
_refine_ls_matrix_type full
_refine_ls_number_parameters 767
_refine_ls_number_reflns 11716
_refine_ls_number_restraints 1
_refine_ls_restrained_S_all 1.029
_refine_ls_R_factor_all 0.0228
_refine_ls_R_factor_gt 0.0222
_refine_ls_shift/su_max 0.001
_refine_ls_shift/su_mean 0.000
_refine_ls_structure_factor_coef Fsqd
_refine_ls_weighting_details 'w=1/[\s^2^(Fo^2^)+(0.0261P)^2^+5.3441P] where P=(Fo^2^+2Fc^2^)/3'
_refine_ls_weighting_scheme calc
_refine_ls_wR_factor_gt 0.0542
_refine_ls_wR_factor_ref 0.0546
_reflns_Friedel_coverage 0.881
_reflns_Friedel_fraction_full 0.982
_reflns_Friedel_fraction_max 0.942
_reflns_number_gt 11493
_reflns_number_total 11716
_reflns_threshold_expression 'I > 2\s(I)'
_cod_data_source_file d6dt00387g2.cif
_cod_data_source_block 7
_cod_depositor_comments 'Adding full bibliography for 7720679--7720691.cif.'
_cod_database_code 7720680
_shelx_shelxl_version_number 2019/3
_shelx_space_group_comment
; 
The symmetry employed for this shelxl refinement is uniquely defined 
by the following loop, which should always be used as a source of 
symmetry information in preference to the above space-group names. 
They are only intended as comments. 
;
_shelx_estimated_absorpt_t_min 0.397
_shelx_estimated_absorpt_t_max 0.755

loop_
_space_group_symop_operation_xyz
'x, y, z'
'-x, -y, z+1/2'
'x+1/2, -y+1/2, z'
'-x+1/2, y+1/2, z+1/2'

loop_
_atom_site_label
_atom_site_type_symbol
_atom_site_fract_x
_atom_site_fract_y
_atom_site_fract_z
_atom_site_U_iso_or_equiv
_atom_site_adp_type
_atom_site_occupancy
_atom_site_site_symmetry_order
_atom_site_calc_flag
_atom_site_refinement_flags_posn
_atom_site_refinement_flags_adp
_atom_site_refinement_flags_occupancy
_atom_site_disorder_assembly
_atom_site_disorder_group
V1 V 0.42134(4) 0.76346(3) 0.27000(6) 0.0191(3) Uani 0.874(3) 1 d . . P A 1
O5 O 0.46234(19) 0.77712(15) 0.3593(2) 0.0287(7) Uani 0.874(3) 1 d . . P A 1
V1X V 0.3938(3) 0.7561(2) 0.2094(4) 0.0190(18) Uani 0.126(3) 1 d . . P A 2
O5X O 0.3554(12) 0.7451(10) 0.1184(16) 0.028(6) Uani 0.126(3) 1 d . . P A 2
N1 N 0.41620(18) 0.66571(15) 0.2716(3) 0.0238(7) Uani 1 1 d . . . . .
C1 C 0.4672(2) 0.63111(18) 0.2393(3) 0.0209(8) Uani 1 1 d . . . . .
H1 H 0.462342 0.588410 0.249788 0.025 Uiso 1 1 calc R U . . .
C2 C 0.5310(2) 0.65002(18) 0.1890(3) 0.0215(8) Uani 1 1 d . . . . .
C3 C 0.5423(2) 0.71152(18) 0.1644(3) 0.0228(8) Uani 1 1 d . . . . .
C4 C 0.6090(2) 0.7246(2) 0.1191(3) 0.0296(9) Uani 1 1 d . . . . .
C5 C 0.6587(2) 0.67977(19) 0.0949(3) 0.0296(9) Uani 1 1 d . . . . .
H5 H 0.702566 0.690069 0.063646 0.035 Uiso 1 1 calc R U . . .
C6 C 0.6439(2) 0.6193(2) 0.1169(3) 0.0265(9) Uani 1 1 d . . . . .
C7 C 0.5816(2) 0.60410(18) 0.1642(3) 0.0238(8) Uani 1 1 d . . . . .
H7 H 0.572740 0.562671 0.180114 0.029 Uiso 1 1 calc R U . . .
O1 O 0.49441(16) 0.75525(12) 0.1806(2) 0.0268(6) Uani 1 1 d . . . . .
Br1 Br 0.62918(3) 0.80659(2) 0.08986(4) 0.04372(14) Uani 1 1 d . . . . .
Br2 Br 0.71023(2) 0.55713(2) 0.07952(3) 0.03277(11) Uani 1 1 d . . . . .
C8 C 0.3573(2) 0.63268(18) 0.3160(3) 0.0232(8) Uani 1 1 d . . . . .
C9 C 0.3026(2) 0.60433(19) 0.2659(3) 0.0281(9) Uani 1 1 d . . . . .
C10 C 0.2475(3) 0.5712(2) 0.3091(4) 0.0328(10) Uani 1 1 d . . . . .
H10 H 0.210078 0.551060 0.276049 0.039 Uiso 1 1 calc R U . . .
C11 C 0.2465(3) 0.5674(2) 0.3992(4) 0.0342(11) Uani 1 1 d . . . . .
H11 H 0.208402 0.544867 0.427809 0.041 Uiso 1 1 calc R U . . .
C12 C 0.3010(3) 0.5963(2) 0.4479(3) 0.0320(10) Uani 1 1 d . . . . .
H12 H 0.299908 0.593413 0.509964 0.038 Uiso 1 1 calc R U . . .
C13 C 0.3573(2) 0.62934(19) 0.4076(3) 0.0279(9) Uani 1 1 d . . . . .
C14 C 0.3030(3) 0.6094(2) 0.1672(3) 0.0384(11) Uani 1 1 d . . . . .
H14A H 0.307463 0.652521 0.150329 0.058 Uiso 1 1 calc R U . . .
H14B H 0.256695 0.592535 0.143747 0.058 Uiso 1 1 calc R U . . .
H14C H 0.345242 0.586338 0.143636 0.058 Uiso 1 1 calc R U . . .
C15 C 0.4172(3) 0.6582(3) 0.4635(4) 0.0431(12) Uani 1 1 d . . . . .
H15A H 0.462523 0.633517 0.459855 0.065 Uiso 1 1 calc R U . . .
H15B H 0.400387 0.660060 0.524471 0.065 Uiso 1 1 calc R U . . .
H15C H 0.427417 0.699728 0.442290 0.065 Uiso 1 1 calc R U . . .
N2 N 0.40597(18) 0.85472(15) 0.2249(2) 0.0215(7) Uani 1 1 d . . . . .
C16 C 0.3504(2) 0.88793(18) 0.2484(3) 0.0212(8) Uani 1 1 d . . . . .
H16 H 0.353173 0.930361 0.234980 0.025 Uiso 1 1 calc R U . . .
C17 C 0.2841(2) 0.86735(18) 0.2930(3) 0.0209(8) Uani 1 1 d . . . . .
C18 C 0.2682(2) 0.80469(18) 0.3058(3) 0.0208(8) Uani 1 1 d . . . . .
C19 C 0.1979(2) 0.79099(17) 0.3411(3) 0.0245(9) Uani 1 1 d . . . . .
C20 C 0.1483(2) 0.83556(19) 0.3686(3) 0.0256(9) Uani 1 1 d . . . . .
H20 H 0.102181 0.824542 0.394433 0.031 Uiso 1 1 calc R U . . .
C21 C 0.1674(2) 0.89673(18) 0.3574(3) 0.0231(8) Uani 1 1 d . . . . .
C22 C 0.2337(2) 0.91302(18) 0.3186(3) 0.0215(8) Uani 1 1 d . . . . .
H22 H 0.245171 0.954979 0.309185 0.026 Uiso 1 1 calc R U . . .
O2 O 0.31478(15) 0.76103(12) 0.2834(2) 0.0269(6) Uani 1 1 d . . . . .
Br3 Br 0.17119(3) 0.70814(2) 0.35446(4) 0.03895(13) Uani 1 1 d . . . . .
Br4 Br 0.09917(2) 0.95840(2) 0.39278(3) 0.02715(10) Uani 1 1 d . . . . .
C23 C 0.4623(2) 0.88877(17) 0.1778(3) 0.0247(9) Uani 1 1 d . . . . .
C24 C 0.4600(3) 0.8880(2) 0.0865(4) 0.0366(11) Uani 1 1 d . . . . .
C25 C 0.5096(4) 0.9246(3) 0.0413(5) 0.063(2) Uani 1 1 d . . . . .
H25 H 0.508015 0.925390 -0.020850 0.076 Uiso 1 1 calc R U . . .
C26 C 0.5608(4) 0.9596(3) 0.0841(6) 0.068(2) Uani 1 1 d . . . . .
H26 H 0.594693 0.984126 0.051747 0.082 Uiso 1 1 calc R U . . .
C27 C 0.5634(3) 0.9594(2) 0.1739(6) 0.062(2) Uani 1 1 d . . . . .
H27 H 0.599422 0.983907 0.202794 0.075 Uiso 1 1 calc R U . . .
C28 C 0.5137(2) 0.9235(2) 0.2248(4) 0.0373(12) Uani 1 1 d . . . . .
C29 C 0.4046(4) 0.8483(3) 0.0388(4) 0.0545(16) Uani 1 1 d . . . . .
H29A H 0.407706 0.806297 0.061011 0.082 Uiso 1 1 calc R U . . .
H29B H 0.415688 0.848666 -0.024011 0.082 Uiso 1 1 calc R U . . .
H29C H 0.354429 0.864314 0.048555 0.082 Uiso 1 1 calc R U . . .
C30 C 0.5166(3) 0.9237(3) 0.3217(4) 0.0517(15) Uani 1 1 d . . . . .
H30A H 0.472279 0.944162 0.344781 0.078 Uiso 1 1 calc R U . . .
H30B H 0.561071 0.945701 0.341141 0.078 Uiso 1 1 calc R U . . .
H30C H 0.518299 0.881464 0.343195 0.078 Uiso 1 1 calc R U . . .
V2 V 0.40242(4) 0.74526(3) 0.77265(6) 0.0194(3) Uani 0.864(3) 1 d . . P B 1
O6 O 0.36247(19) 0.75705(15) 0.8638(2) 0.0273(8) Uani 0.864(3) 1 d . . P B 1
V2X V 0.4335(3) 0.7397(2) 0.7094(4) 0.0230(17) Uani 0.136(3) 1 d . . P B 2
O6X O 0.4763(11) 0.7260(10) 0.6203(16) 0.029(5) Uani 0.136(3) 1 d . . P B 2
C31 C 0.3549(2) 0.61461(18) 0.7406(3) 0.0225(8) Uani 1 1 d . . . . .
H31 H 0.358919 0.571823 0.750890 0.027 Uiso 1 1 calc R U . . .
C32 C 0.2896(2) 0.63457(18) 0.6947(3) 0.0204(8) Uani 1 1 d . . . . .
C33 C 0.2797(2) 0.69629(18) 0.6679(3) 0.0221(8) Uani 1 1 d . . . . .
C34 C 0.2130(2) 0.70950(19) 0.6226(3) 0.0275(9) Uani 1 1 d . . . . .
C35 C 0.1613(2) 0.66535(19) 0.6033(3) 0.0263(9) Uani 1 1 d . . . . .
H35 H 0.117339 0.675937 0.572476 0.032 Uiso 1 1 calc R U . . .
C36 C 0.1734(2) 0.60533(19) 0.6290(3) 0.0213(8) Uani 1 1 d . . . . .
C37 C 0.2361(2) 0.58980(18) 0.6748(3) 0.0213(8) Uani 1 1 d . . . . .
H37 H 0.243349 0.548668 0.693214 0.026 Uiso 1 1 calc R U . . .
O3 O 0.32913(16) 0.73895(12) 0.6826(2) 0.0262(6) Uani 1 1 d . . . . .
N3 N 0.40880(19) 0.64789(15) 0.7696(3) 0.0249(7) Uani 1 1 d . . . . .
Br5 Br 0.19511(3) 0.79105(2) 0.58882(4) 0.04552(15) Uani 1 1 d . . . . .
Br6 Br 0.10253(2) 0.54404(2) 0.60088(3) 0.02712(10) Uani 1 1 d . . . . .
C38 C 0.4693(2) 0.61198(18) 0.8063(3) 0.0231(8) Uani 1 1 d . . . . .
C39 C 0.4766(2) 0.6062(2) 0.8969(3) 0.0318(10) Uani 1 1 d . . . . .
C40 C 0.5315(3) 0.5662(2) 0.9283(4) 0.0400(12) Uani 1 1 d . . . . .
H40 H 0.537665 0.561126 0.989657 0.048 Uiso 1 1 calc R U . . .
C41 C 0.5767(3) 0.5341(2) 0.8715(4) 0.0428(14) Uani 1 1 d . . . . .
H41 H 0.613163 0.506764 0.893899 0.051 Uiso 1 1 calc R U . . .
C42 C 0.5690(2) 0.5416(2) 0.7832(4) 0.0393(12) Uani 1 1 d . . . . .
H42 H 0.600772 0.519692 0.744633 0.047 Uiso 1 1 calc R U . . .
C43 C 0.5156(2) 0.5805(2) 0.7486(3) 0.0317(10) Uani 1 1 d . . . . .
C44 C 0.4289(3) 0.6411(3) 0.9607(4) 0.0450(12) Uani 1 1 d . . . . .
H44A H 0.437904 0.685101 0.953797 0.068 Uiso 1 1 calc R U . . .
H44B H 0.441397 0.628670 1.020575 0.068 Uiso 1 1 calc R U . . .
H44C H 0.376488 0.632222 0.949161 0.068 Uiso 1 1 calc R U . . .
C45 C 0.5101(3) 0.5900(3) 0.6511(4) 0.0431(12) Uani 1 1 d . . . . .
H45A H 0.465218 0.569952 0.628929 0.065 Uiso 1 1 calc R U . . .
H45B H 0.553864 0.572376 0.622445 0.065 Uiso 1 1 calc R U . . .
H45C H 0.507683 0.634002 0.638392 0.065 Uiso 1 1 calc R U . . .
C46 C 0.4756(2) 0.86988(18) 0.7560(3) 0.0236(8) Uani 1 1 d . . . . .
H46 H 0.473432 0.912642 0.744770 0.028 Uiso 1 1 calc R U . . .
C47 C 0.5412(2) 0.84750(18) 0.7999(3) 0.0220(8) Uani 1 1 d . . . . .
C48 C 0.5561(2) 0.78466(18) 0.8082(3) 0.0229(8) Uani 1 1 d . . . . .
C49 C 0.6265(2) 0.76828(19) 0.8410(3) 0.0281(9) Uani 1 1 d . . . . .
C50 C 0.6767(2) 0.8111(2) 0.8705(3) 0.0289(10) Uani 1 1 d . . . . .
H50 H 0.723397 0.798613 0.893225 0.035 Uiso 1 1 calc R U . . .
C51 C 0.6581(2) 0.87247(19) 0.8666(3) 0.0253(8) Uani 1 1 d . . . . .
C52 C 0.5922(2) 0.89176(19) 0.8302(3) 0.0250(8) Uani 1 1 d . . . . .
H52 H 0.581220 0.934198 0.825667 0.030 Uiso 1 1 calc R U . . .
O4 O 0.50869(15) 0.74177(13) 0.7836(2) 0.0273(6) Uani 1 1 d . . . . .
N4 N 0.41956(19) 0.83758(15) 0.7305(3) 0.0251(7) Uani 1 1 d . . . . .
Br7 Br 0.65116(3) 0.68436(2) 0.84815(5) 0.04293(14) Uani 1 1 d . . . . .
Br8 Br 0.72535(2) 0.93127(2) 0.91320(3) 0.03197(11) Uani 1 1 d . . . . .
C53 C 0.3639(2) 0.87190(17) 0.6826(3) 0.0231(8) Uani 1 1 d . . . . .
C54 C 0.3106(2) 0.90455(19) 0.7301(3) 0.0252(9) Uani 1 1 d . . . . .
C55 C 0.2586(2) 0.9376(2) 0.6818(4) 0.0347(11) Uani 1 1 d . . . . .
H55 H 0.221105 0.959947 0.711714 0.042 Uiso 1 1 calc R U . . .
C56 C 0.2604(3) 0.9387(2) 0.5906(4) 0.0419(12) Uani 1 1 d . . . . .
H56 H 0.224468 0.961560 0.558886 0.050 Uiso 1 1 calc R U . . .
C57 C 0.3140(3) 0.9067(2) 0.5469(4) 0.0398(12) Uani 1 1 d . . . . .
H57 H 0.315073 0.907683 0.484659 0.048 Uiso 1 1 calc R U . . .
C58 C 0.3671(2) 0.87272(19) 0.5920(3) 0.0298(9) Uani 1 1 d . . . . .
C59 C 0.3103(3) 0.9068(2) 0.8277(3) 0.0348(10) Uani 1 1 d . . . . .
H59A H 0.352555 0.931314 0.848035 0.052 Uiso 1 1 calc R U . . .
H59B H 0.314309 0.865182 0.851083 0.052 Uiso 1 1 calc R U . . .
H59C H 0.263966 0.925549 0.848008 0.052 Uiso 1 1 calc R U . . .
C60 C 0.4260(3) 0.8366(3) 0.5446(4) 0.0460(13) Uani 1 1 d . . . . .
H60A H 0.474538 0.855723 0.554329 0.069 Uiso 1 1 calc R U . . .
H60B H 0.414953 0.836124 0.481785 0.069 Uiso 1 1 calc R U . . .
H60C H 0.426774 0.794546 0.566983 0.069 Uiso 1 1 calc R U . . .

loop_
_atom_site_aniso_label
_atom_site_aniso_U_11
_atom_site_aniso_U_22
_atom_site_aniso_U_33
_atom_site_aniso_U_23
_atom_site_aniso_U_13
_atom_site_aniso_U_12
V1 0.0192(4) 0.0159(4) 0.0224(5) -0.0009(3) 0.0033(3) 0.0011(3)
O5 0.0358(18) 0.0243(16) 0.0259(18) -0.0017(14) -0.0022(15) -0.0020(13)
V1X 0.019(3) 0.013(3) 0.025(4) 0.000(2) 0.006(2) 0.0015(19)
O5X 0.024(11) 0.024(12) 0.036(14) 0.009(9) -0.006(10) -0.001(9)
N1 0.0232(16) 0.0170(16) 0.0311(19) 0.0007(14) 0.0069(14) 0.0011(13)
C1 0.0239(19) 0.0159(18) 0.023(2) 0.0011(15) -0.0014(15) 0.0005(15)
C2 0.0204(18) 0.0228(19) 0.021(2) -0.0044(15) 0.0005(15) 0.0020(15)
C3 0.0226(18) 0.0212(19) 0.025(2) 0.0007(16) 0.0012(16) 0.0061(15)
C4 0.028(2) 0.024(2) 0.036(3) 0.0038(17) 0.0061(18) 0.0049(16)
C5 0.027(2) 0.033(2) 0.029(2) 0.0015(19) 0.0082(18) 0.0059(16)
C6 0.0225(19) 0.029(2) 0.028(2) -0.0029(17) -0.0014(16) 0.0092(16)
C7 0.0267(19) 0.0190(18) 0.026(2) 0.0004(16) -0.0011(17) 0.0044(15)
O1 0.0242(14) 0.0201(14) 0.0359(17) 0.0053(12) 0.0101(12) 0.0040(11)
Br1 0.0382(2) 0.0271(2) 0.0658(4) 0.0138(2) 0.0278(3) 0.00668(18)
Br2 0.0301(2) 0.0319(2) 0.0363(3) -0.00420(19) 0.00485(19) 0.01371(17)
C8 0.0201(18) 0.0158(17) 0.034(2) 0.0022(16) 0.0077(16) 0.0007(15)
C9 0.028(2) 0.021(2) 0.036(2) -0.0010(17) 0.0043(18) 0.0029(16)
C10 0.028(2) 0.021(2) 0.050(3) -0.0031(19) 0.0048(19) -0.0026(17)
C11 0.033(2) 0.024(2) 0.046(3) 0.004(2) 0.016(2) 0.0005(17)
C12 0.040(2) 0.026(2) 0.030(2) 0.0068(18) 0.0119(19) 0.0076(19)
C13 0.032(2) 0.023(2) 0.029(2) -0.0007(17) 0.0034(18) 0.0079(16)
C14 0.036(2) 0.042(3) 0.037(3) 0.000(2) -0.002(2) -0.004(2)
C15 0.046(3) 0.050(3) 0.034(3) -0.005(2) -0.001(2) -0.003(2)
N2 0.0199(16) 0.0169(16) 0.0277(19) 0.0020(13) 0.0031(13) 0.0008(12)
C16 0.0217(19) 0.0164(18) 0.025(2) -0.0001(15) -0.0003(16) 0.0001(15)
C17 0.0201(18) 0.0201(19) 0.022(2) 0.0016(15) 0.0017(15) 0.0018(15)
C18 0.0202(18) 0.0175(18) 0.025(2) 0.0000(15) 0.0018(15) 0.0003(14)
C19 0.0214(18) 0.0187(18) 0.033(2) 0.0018(16) 0.0051(17) -0.0002(14)
C20 0.0185(18) 0.027(2) 0.032(2) 0.0047(17) 0.0036(16) 0.0025(15)
C21 0.0219(18) 0.0227(18) 0.025(2) 0.0013(17) -0.0007(16) 0.0065(14)
C22 0.0214(18) 0.0176(18) 0.026(2) 0.0005(15) 0.0004(16) 0.0023(14)
O2 0.0212(13) 0.0169(13) 0.0424(18) 0.0005(12) 0.0057(13) 0.0018(11)
Br3 0.0285(2) 0.0198(2) 0.0686(4) 0.0023(2) 0.0177(2) -0.00188(16)
Br4 0.02263(19) 0.0239(2) 0.0349(3) 0.00046(17) 0.00466(17) 0.00758(16)
C23 0.0218(19) 0.0146(18) 0.038(3) 0.0054(16) 0.0093(17) 0.0037(14)
C24 0.040(2) 0.031(2) 0.038(3) 0.010(2) 0.014(2) 0.0164(18)
C25 0.066(4) 0.047(3) 0.076(5) 0.032(3) 0.050(4) 0.031(3)
C26 0.052(4) 0.036(3) 0.117(7) 0.035(4) 0.051(4) 0.015(3)
C27 0.021(2) 0.016(2) 0.150(8) -0.001(3) 0.009(3) 0.0017(17)
C28 0.022(2) 0.020(2) 0.070(4) -0.007(2) 0.000(2) 0.0035(16)
C29 0.071(4) 0.065(4) 0.027(3) -0.006(3) 0.000(3) 0.031(3)
C30 0.037(3) 0.043(3) 0.074(4) -0.017(3) -0.022(3) 0.009(2)
V2 0.0175(4) 0.0155(4) 0.0252(5) -0.0003(3) -0.0018(3) 0.0000(3)
O6 0.0294(17) 0.0218(16) 0.031(2) -0.0014(14) 0.0019(15) 0.0007(13)
V2X 0.022(3) 0.019(3) 0.028(3) -0.003(2) -0.005(2) 0.0009(19)
O6X 0.012(9) 0.035(12) 0.040(14) 0.003(10) 0.007(8) -0.004(8)
C31 0.0225(19) 0.0197(19) 0.025(2) 0.0018(15) 0.0013(16) 0.0018(15)
C32 0.0187(17) 0.0203(19) 0.022(2) 0.0000(15) 0.0003(15) 0.0007(14)
C33 0.0211(18) 0.0209(18) 0.024(2) -0.0023(15) -0.0014(15) -0.0019(15)
C34 0.028(2) 0.020(2) 0.034(2) 0.0024(16) -0.0062(17) 0.0013(16)
C35 0.0219(18) 0.025(2) 0.032(2) 0.0009(18) -0.0050(17) 0.0003(15)
C36 0.0164(17) 0.024(2) 0.023(2) -0.0014(15) 0.0021(15) -0.0029(14)
C37 0.0212(18) 0.0202(19) 0.022(2) 0.0012(15) 0.0013(15) -0.0006(15)
O3 0.0238(14) 0.0188(13) 0.0360(17) 0.0044(12) -0.0099(12) -0.0025(11)
N3 0.0241(16) 0.0191(16) 0.032(2) -0.0015(15) -0.0049(14) 0.0008(13)
Br5 0.0454(3) 0.0211(2) 0.0701(4) 0.0076(2) -0.0328(3) -0.00176(18)
Br6 0.02147(19) 0.0257(2) 0.0342(3) 0.00134(18) -0.00264(17) -0.00624(15)
C38 0.0176(18) 0.0177(19) 0.034(2) 0.0043(16) -0.0045(16) 0.0003(14)
C39 0.027(2) 0.033(2) 0.035(2) 0.0027(19) -0.0077(19) -0.0111(18)
C40 0.039(3) 0.037(3) 0.045(3) 0.017(2) -0.024(2) -0.016(2)
C41 0.027(2) 0.023(2) 0.079(4) 0.012(2) -0.018(2) -0.0021(18)
C42 0.020(2) 0.021(2) 0.077(4) 0.004(2) -0.001(2) 0.0003(16)
C43 0.023(2) 0.022(2) 0.050(3) 0.0010(19) 0.0001(19) -0.0037(16)
C44 0.042(3) 0.057(3) 0.036(3) -0.003(2) -0.002(2) -0.007(2)
C45 0.039(3) 0.045(3) 0.046(3) -0.005(2) 0.011(2) 0.000(2)
C46 0.0224(19) 0.0168(18) 0.032(2) 0.0022(16) 0.0024(17) -0.0003(15)
C47 0.0187(18) 0.022(2) 0.025(2) 0.0026(16) 0.0018(15) -0.0022(15)
C48 0.0181(18) 0.0213(19) 0.029(2) 0.0011(15) -0.0013(15) -0.0027(14)
C49 0.0220(19) 0.0222(19) 0.040(3) 0.0026(18) -0.0008(18) -0.0018(15)
C50 0.0202(18) 0.029(2) 0.038(3) 0.0055(18) -0.0036(17) -0.0033(16)
C51 0.0235(18) 0.025(2) 0.028(2) 0.0003(17) -0.0004(16) -0.0078(15)
C52 0.0253(19) 0.0209(19) 0.029(2) -0.0012(16) 0.0025(16) -0.0048(15)
O4 0.0198(13) 0.0174(13) 0.0449(19) 0.0026(12) -0.0054(13) -0.0028(10)
N4 0.0235(17) 0.0177(17) 0.034(2) -0.0001(14) -0.0049(14) 0.0028(13)
Br7 0.0259(2) 0.0237(2) 0.0792(4) 0.0048(3) -0.0155(2) 0.00142(17)
Br8 0.0296(2) 0.0308(2) 0.0355(3) -0.00126(19) -0.00511(19) -0.00995(18)
C53 0.0248(19) 0.0146(17) 0.030(2) 0.0033(15) -0.0041(16) -0.0009(14)
C54 0.0212(19) 0.021(2) 0.034(2) -0.0014(17) -0.0014(17) -0.0053(15)
C55 0.022(2) 0.025(2) 0.057(3) -0.002(2) -0.003(2) 0.0010(16)
C56 0.039(2) 0.027(2) 0.059(4) 0.015(2) -0.020(3) 0.0003(18)
C57 0.047(3) 0.037(3) 0.035(3) 0.011(2) -0.013(2) -0.011(2)
C58 0.032(2) 0.027(2) 0.030(2) 0.0004(19) -0.0038(19) -0.0031(16)
C59 0.034(2) 0.036(2) 0.035(3) -0.002(2) 0.004(2) -0.0029(19)
C60 0.052(3) 0.049(3) 0.037(3) -0.008(2) 0.007(2) 0.001(2)

loop_
_atom_type_symbol
_atom_type_description
_atom_type_scat_dispersion_real
_atom_type_scat_dispersion_imag
_atom_type_scat_source
C C 0.0181 0.0091 'International Tables Vol C Tables 4.2.6.8 and 6.1.1.4'
H H 0.0000 0.0000 'International Tables Vol C Tables 4.2.6.8 and 6.1.1.4'
N N 0.0311 0.0180 'International Tables Vol C Tables 4.2.6.8 and 6.1.1.4'
O O 0.0492 0.0322 'International Tables Vol C Tables 4.2.6.8 and 6.1.1.4'
V V 0.0687 2.1097 'International Tables Vol C Tables 4.2.6.8 and 6.1.1.4'
Br Br -0.6763 1.2805 'International Tables Vol C Tables 4.2.6.8 and 6.1.1.4'

loop_
_geom_angle_atom_site_label_1
_geom_angle_atom_site_label_2
_geom_angle_atom_site_label_3
_geom_angle
_geom_angle_site_symmetry_1
_geom_angle_site_symmetry_3
_geom_angle_publ_flag
O5 V1 O1 108.28(16) . . ?
O5 V1 O2 112.25(17) . . ?
O1 V1 O2 139.47(14) . . ?
O5 V1 N2 99.41(16) . . ?
O1 V1 N2 86.90(13) . . ?
O2 V1 N2 86.02(13) . . ?
O5 V1 N1 101.47(16) . . ?
O1 V1 N1 86.81(13) . . ?
O2 V1 N1 85.88(12) . . ?
N2 V1 N1 159.12(15) . . ?
O5X V1X O2 102.3(9) . . ?
O5X V1X O1 102.5(9) . . ?
O2 V1X O1 155.1(4) . . ?
O5X V1X N2 106.9(9) . . ?
O2 V1X N2 87.3(2) . . ?
O1 V1X N2 86.4(2) . . ?
O5X V1X N1 108.8(9) . . ?
O2 V1X N1 86.0(2) . . ?
O1 V1X N1 85.2(2) . . ?
N2 V1X N1 144.3(3) . . ?
C1 N1 C8 114.2(3) . . ?
C1 N1 V1 123.4(3) . . ?
C8 N1 V1 122.3(2) . . ?
C1 N1 V1X 119.0(3) . . ?
C8 N1 V1X 120.5(3) . . ?
N1 C1 C2 127.2(4) . . ?
N1 C1 H1 116.4 . . ?
C2 C1 H1 116.4 . . ?
C7 C2 C3 120.9(4) . . ?
C7 C2 C1 117.1(4) . . ?
C3 C2 C1 122.0(4) . . ?
O1 C3 C2 123.3(4) . . ?
O1 C3 C4 120.2(4) . . ?
C2 C3 C4 116.4(4) . . ?
C5 C4 C3 122.6(4) . . ?
C5 C4 Br1 119.2(3) . . ?
C3 C4 Br1 118.2(3) . . ?
C4 C5 C6 119.1(4) . . ?
C4 C5 H5 120.4 . . ?
C6 C5 H5 120.4 . . ?
C7 C6 C5 120.9(4) . . ?
C7 C6 Br2 119.9(3) . . ?
C5 C6 Br2 119.2(3) . . ?
C6 C7 C2 119.8(4) . . ?
C6 C7 H7 120.1 . . ?
C2 C7 H7 120.1 . . ?
C3 O1 V1X 133.7(3) . . ?
C3 O1 V1 131.2(3) . . ?
C9 C8 C13 121.7(4) . . ?
C9 C8 N1 118.8(4) . . ?
C13 C8 N1 119.6(4) . . ?
C8 C9 C10 118.3(4) . . ?
C8 C9 C14 120.8(4) . . ?
C10 C9 C14 120.9(4) . . ?
C11 C10 C9 120.9(5) . . ?
C11 C10 H10 119.5 . . ?
C9 C10 H10 119.5 . . ?
C10 C11 C12 119.9(4) . . ?
C10 C11 H11 120.0 . . ?
C12 C11 H11 120.0 . . ?
C11 C12 C13 121.1(5) . . ?
C11 C12 H12 119.4 . . ?
C13 C12 H12 119.4 . . ?
C12 C13 C8 118.1(4) . . ?
C12 C13 C15 119.1(5) . . ?
C8 C13 C15 122.7(4) . . ?
C9 C14 H14A 109.5 . . ?
C9 C14 H14B 109.5 . . ?
H14A C14 H14B 109.5 . . ?
C9 C14 H14C 109.5 . . ?
H14A C14 H14C 109.5 . . ?
H14B C14 H14C 109.5 . . ?
C13 C15 H15A 109.5 . . ?
C13 C15 H15B 109.5 . . ?
H15A C15 H15B 109.5 . . ?
C13 C15 H15C 109.5 . . ?
H15A C15 H15C 109.5 . . ?
H15B C15 H15C 109.5 . . ?
C16 N2 C23 113.2(3) . . ?
C16 N2 V1 122.6(3) . . ?
C23 N2 V1 123.4(2) . . ?
C16 N2 V1X 120.6(3) . . ?
C23 N2 V1X 121.6(3) . . ?
N2 C16 C17 126.8(4) . . ?
N2 C16 H16 116.6 . . ?
C17 C16 H16 116.6 . . ?
C22 C17 C18 121.3(4) . . ?
C22 C17 C16 116.4(4) . . ?
C18 C17 C16 122.2(3) . . ?
O2 C18 C19 121.3(3) . . ?
O2 C18 C17 122.5(3) . . ?
C19 C18 C17 116.2(3) . . ?
C20 C19 C18 123.1(4) . . ?
C20 C19 Br3 118.5(3) . . ?
C18 C19 Br3 118.4(3) . . ?
C19 C20 C21 118.5(4) . . ?
C19 C20 H20 120.8 . . ?
C21 C20 H20 120.8 . . ?
C22 C21 C20 121.0(4) . . ?
C22 C21 Br4 119.9(3) . . ?
C20 C21 Br4 119.0(3) . . ?
C21 C22 C17 119.7(4) . . ?
C21 C22 H22 120.1 . . ?
C17 C22 H22 120.1 . . ?
C18 O2 V1X 134.7(3) . . ?
C18 O2 V1 129.9(3) . . ?
C24 C23 C28 122.7(4) . . ?
C24 C23 N2 118.0(4) . . ?
C28 C23 N2 119.2(4) . . ?
C25 C24 C23 118.1(6) . . ?
C25 C24 C29 121.3(6) . . ?
C23 C24 C29 120.6(4) . . ?
C26 C25 C24 121.5(7) . . ?
C26 C25 H25 119.3 . . ?
C24 C25 H25 119.3 . . ?
C25 C26 C27 119.9(5) . . ?
C25 C26 H26 120.0 . . ?
C27 C26 H26 120.0 . . ?
C26 C27 C28 121.9(6) . . ?
C26 C27 H27 119.1 . . ?
C28 C27 H27 119.1 . . ?
C23 C28 C27 115.8(6) . . ?
C23 C28 C30 122.6(5) . . ?
C27 C28 C30 121.6(5) . . ?
C24 C29 H29A 109.5 . . ?
C24 C29 H29B 109.5 . . ?
H29A C29 H29B 109.5 . . ?
C24 C29 H29C 109.5 . . ?
H29A C29 H29C 109.5 . . ?
H29B C29 H29C 109.5 . . ?
C28 C30 H30A 109.5 . . ?
C28 C30 H30B 109.5 . . ?
H30A C30 H30B 109.5 . . ?
C28 C30 H30C 109.5 . . ?
H30A C30 H30C 109.5 . . ?
H30B C30 H30C 109.5 . . ?
O6 V2 O3 109.23(16) . . ?
O6 V2 O4 112.42(17) . . ?
O3 V2 O4 138.34(15) . . ?
O6 V2 N3 101.88(16) . . ?
O3 V2 N3 87.09(13) . . ?
O4 V2 N3 84.76(13) . . ?
O6 V2 N4 100.17(16) . . ?
O3 V2 N4 87.19(13) . . ?
O4 V2 N4 85.39(13) . . ?
N3 V2 N4 157.89(16) . . ?
O6X V2X O4 100.5(8) . . ?
O6X V2X O3 106.8(8) . . ?
O4 V2X O3 152.4(4) . . ?
O6X V2X N4 111.6(9) . . ?
O4 V2X N4 88.2(2) . . ?
O3 V2X N4 85.8(2) . . ?
O6X V2X N3 106.0(9) . . ?
O4 V2X N3 85.0(2) . . ?
O3 V2X N3 83.4(2) . . ?
N4 V2X N3 142.4(3) . . ?
N3 C31 C32 127.7(4) . . ?
N3 C31 H31 116.1 . . ?
C32 C31 H31 116.1 . . ?
C37 C32 C33 120.7(4) . . ?
C37 C32 C31 117.1(4) . . ?
C33 C32 C31 122.2(4) . . ?
O3 C33 C34 121.1(4) . . ?
O3 C33 C32 122.7(3) . . ?
C34 C33 C32 116.2(4) . . ?
C35 C34 C33 122.5(4) . . ?
C35 C34 Br5 119.3(3) . . ?
C33 C34 Br5 118.2(3) . . ?
C34 C35 C36 119.8(4) . . ?
C34 C35 H35 120.1 . . ?
C36 C35 H35 120.1 . . ?
C37 C36 C35 120.5(4) . . ?
C37 C36 Br6 119.6(3) . . ?
C35 C36 Br6 119.8(3) . . ?
C36 C37 C32 120.2(4) . . ?
C36 C37 H37 119.9 . . ?
C32 C37 H37 119.9 . . ?
C33 O3 V2 130.2(3) . . ?
C33 O3 V2X 135.1(3) . . ?
C31 N3 C38 113.1(3) . . ?
C31 N3 V2 122.0(3) . . ?
C38 N3 V2 124.7(3) . . ?
C31 N3 V2X 120.7(3) . . ?
C38 N3 V2X 119.3(3) . . ?
C39 C38 C43 121.7(4) . . ?
C39 C38 N3 120.1(4) . . ?
C43 C38 N3 118.0(4) . . ?
C38 C39 C40 117.4(5) . . ?
C38 C39 C44 122.8(4) . . ?
C40 C39 C44 119.7(5) . . ?
C41 C40 C39 121.2(5) . . ?
C41 C40 H40 119.4 . . ?
C39 C40 H40 119.4 . . ?
C42 C41 C40 119.9(4) . . ?
C42 C41 H41 120.0 . . ?
C40 C41 H41 120.0 . . ?
C41 C42 C43 121.4(5) . . ?
C41 C42 H42 119.3 . . ?
C43 C42 H42 119.3 . . ?
C42 C43 C38 118.4(5) . . ?
C42 C43 C45 120.4(5) . . ?
C38 C43 C45 121.2(4) . . ?
C39 C44 H44A 109.5 . . ?
C39 C44 H44B 109.5 . . ?
H44A C44 H44B 109.5 . . ?
C39 C44 H44C 109.5 . . ?
H44A C44 H44C 109.5 . . ?
H44B C44 H44C 109.5 . . ?
C43 C45 H45A 109.5 . . ?
C43 C45 H45B 109.5 . . ?
H45A C45 H45B 109.5 . . ?
C43 C45 H45C 109.5 . . ?
H45A C45 H45C 109.5 . . ?
H45B C45 H45C 109.5 . . ?
N4 C46 C47 126.5(4) . . ?
N4 C46 H46 116.7 . . ?
C47 C46 H46 116.7 . . ?
C48 C47 C52 121.0(4) . . ?
C48 C47 C46 121.9(4) . . ?
C52 C47 C46 117.0(4) . . ?
O4 C48 C47 122.9(4) . . ?
O4 C48 C49 120.2(4) . . ?
C47 C48 C49 116.9(4) . . ?
C50 C49 C48 122.3(4) . . ?
C50 C49 Br7 119.1(3) . . ?
C48 C49 Br7 118.6(3) . . ?
C49 C50 C51 119.1(4) . . ?
C49 C50 H50 120.5 . . ?
C51 C50 H50 120.5 . . ?
C52 C51 C50 121.5(4) . . ?
C52 C51 Br8 119.5(3) . . ?
C50 C51 Br8 119.0(3) . . ?
C51 C52 C47 118.9(4) . . ?
C51 C52 H52 120.5 . . ?
C47 C52 H52 120.5 . . ?
C48 O4 V2X 134.1(3) . . ?
C48 O4 V2 129.8(3) . . ?
C46 N4 C53 114.3(3) . . ?
C46 N4 V2 122.4(3) . . ?
C53 N4 V2 122.6(3) . . ?
C46 N4 V2X 119.4(3) . . ?
C53 N4 V2X 120.9(3) . . ?
C58 C53 C54 122.7(4) . . ?
C58 C53 N4 118.8(4) . . ?
C54 C53 N4 118.5(4) . . ?
C55 C54 C53 116.8(4) . . ?
C55 C54 C59 120.7(4) . . ?
C53 C54 C59 122.5(4) . . ?
C54 C55 C56 121.5(5) . . ?
C54 C55 H55 119.3 . . ?
C56 C55 H55 119.3 . . ?
C57 C56 C55 119.8(4) . . ?
C57 C56 H56 120.1 . . ?
C55 C56 H56 120.1 . . ?
C56 C57 C58 121.0(5) . . ?
C56 C57 H57 119.5 . . ?
C58 C57 H57 119.5 . . ?
C53 C58 C57 118.2(4) . . ?
C53 C58 C60 120.2(4) . . ?
C57 C58 C60 121.6(5) . . ?
C54 C59 H59A 109.5 . . ?
C54 C59 H59B 109.5 . . ?
H59A C59 H59B 109.5 . . ?
C54 C59 H59C 109.5 . . ?
H59A C59 H59C 109.5 . . ?
H59B C59 H59C 109.5 . . ?
C58 C60 H60A 109.5 . . ?
C58 C60 H60B 109.5 . . ?
H60A C60 H60B 109.5 . . ?
C58 C60 H60C 109.5 . . ?
H60A C60 H60C 109.5 . . ?
H60B C60 H60C 109.5 . . ?

loop_
_geom_bond_atom_site_label_1
_geom_bond_atom_site_label_2
_geom_bond_distance
_geom_bond_site_symmetry_2
_geom_bond_publ_flag
V1 O5 1.579(4) . ?
V1 O1 1.905(3) . ?
V1 O2 1.931(3) . ?
V1 N2 2.126(3) . ?
V1 N1 2.136(3) . ?
V1X O5X 1.57(2) . ?
V1X O2 1.820(6) . ?
V1X O1 1.864(6) . ?
V1X N2 2.178(6) . ?
V1X N1 2.226(6) . ?
N1 C1 1.288(5) . ?
N1 C8 1.450(5) . ?
C1 C2 1.442(6) . ?
C1 H1 0.9500 . ?
C2 C7 1.406(5) . ?
C2 C3 1.409(6) . ?
C3 O1 1.310(5) . ?
C3 C4 1.416(6) . ?
C4 C5 1.376(6) . ?
C4 Br1 1.880(4) . ?
C5 C6 1.387(6) . ?
C5 H5 0.9500 . ?
C6 C7 1.375(6) . ?
C6 Br2 1.897(4) . ?
C7 H7 0.9500 . ?
C8 C9 1.393(6) . ?
C8 C13 1.399(7) . ?
C9 C10 1.394(6) . ?
C9 C14 1.510(7) . ?
C10 C11 1.377(8) . ?
C10 H10 0.9500 . ?
C11 C12 1.384(7) . ?
C11 H11 0.9500 . ?
C12 C13 1.388(6) . ?
C12 H12 0.9500 . ?
C13 C15 1.513(7) . ?
C14 H14A 0.9800 . ?
C14 H14B 0.9800 . ?
C14 H14C 0.9800 . ?
C15 H15A 0.9800 . ?
C15 H15B 0.9800 . ?
C15 H15C 0.9800 . ?
N2 C16 1.287(5) . ?
N2 C23 1.449(5) . ?
C16 C17 1.446(5) . ?
C16 H16 0.9500 . ?
C17 C22 1.403(5) . ?
C17 C18 1.411(5) . ?
C18 O2 1.315(5) . ?
C18 C19 1.407(5) . ?
C19 C20 1.387(6) . ?
C19 Br3 1.883(4) . ?
C20 C21 1.390(6) . ?
C20 H20 0.9500 . ?
C21 C22 1.379(5) . ?
C21 Br4 1.902(4) . ?
C22 H22 0.9500 . ?
C23 C24 1.395(7) . ?
C23 C28 1.396(6) . ?
C24 C25 1.383(7) . ?
C24 C29 1.507(8) . ?
C25 C26 1.364(11) . ?
C25 H25 0.9500 . ?
C26 C27 1.371(12) . ?
C26 H26 0.9500 . ?
C27 C28 1.421(8) . ?
C27 H27 0.9500 . ?
C28 C30 1.479(9) . ?
C29 H29A 0.9800 . ?
C29 H29B 0.9800 . ?
C29 H29C 0.9800 . ?
C30 H30A 0.9800 . ?
C30 H30B 0.9800 . ?
C30 H30C 0.9800 . ?
V2 O6 1.588(4) . ?
V2 O3 1.911(3) . ?
V2 O4 1.923(3) . ?
V2 N3 2.130(3) . ?
V2 N4 2.138(4) . ?
V2X O6X 1.59(2) . ?
V2X O4 1.765(6) . ?
V2X O3 1.924(6) . ?
V2X N4 2.175(6) . ?
V2X N3 2.250(6) . ?
C31 N3 1.290(5) . ?
C31 C32 1.437(5) . ?
C31 H31 0.9500 . ?
C32 C37 1.406(5) . ?
C32 C33 1.420(5) . ?
C33 O3 1.309(5) . ?
C33 C34 1.414(6) . ?
C34 C35 1.372(6) . ?
C34 Br5 1.882(4) . ?
C35 C36 1.385(6) . ?
C35 H35 0.9500 . ?
C36 C37 1.371(5) . ?
C36 Br6 1.898(4) . ?
C37 H37 0.9500 . ?
N3 C38 1.455(5) . ?
C38 C39 1.395(6) . ?
C38 C43 1.395(6) . ?
C39 C40 1.404(7) . ?
C39 C44 1.505(7) . ?
C40 C41 1.380(8) . ?
C40 H40 0.9500 . ?
C41 C42 1.366(8) . ?
C41 H41 0.9500 . ?
C42 C43 1.387(6) . ?
C42 H42 0.9500 . ?
C43 C45 1.506(8) . ?
C44 H44A 0.9800 . ?
C44 H44B 0.9800 . ?
C44 H44C 0.9800 . ?
C45 H45A 0.9800 . ?
C45 H45B 0.9800 . ?
C45 H45C 0.9800 . ?
C46 N4 1.291(5) . ?
C46 C47 1.444(6) . ?
C46 H46 0.9500 . ?
C47 C48 1.404(6) . ?
C47 C52 1.411(5) . ?
C48 O4 1.322(5) . ?
C48 C49 1.410(6) . ?
C49 C50 1.375(6) . ?
C49 Br7 1.888(4) . ?
C50 C51 1.383(6) . ?
C50 H50 0.9500 . ?
C51 C52 1.376(6) . ?
C51 Br8 1.903(4) . ?
C52 H52 0.9500 . ?
N4 C53 1.450(5) . ?
C53 C58 1.384(7) . ?
C53 C54 1.398(6) . ?
C54 C55 1.393(6) . ?
C54 C59 1.490(7) . ?
C55 C56 1.393(9) . ?
C55 H55 0.9500 . ?
C56 C57 1.365(8) . ?
C56 H56 0.9500 . ?
C57 C58 1.393(6) . ?
C57 H57 0.9500 . ?
C58 C60 1.507(7) . ?
C59 H59A 0.9800 . ?
C59 H59B 0.9800 . ?
C59 H59C 0.9800 . ?
C60 H60A 0.9800 . ?
C60 H60B 0.9800 . ?
C60 H60C 0.9800 . ?

loop_
_geom_hbond_atom_site_label_D
_geom_hbond_atom_site_label_H
_geom_hbond_atom_site_label_A
_geom_hbond_distance_DH
_geom_hbond_distance_HA
_geom_hbond_distance_DA
_geom_hbond_angle_DHA
_geom_hbond_site_symmetry_A
_geom_hbond_publ_flag
C22 H22 Br8 0.95 3.00 3.767(4) 139.3 2_674 yes
C37 H37 Br2 0.95 3.01 3.653(4) 126.4 2_665 yes

loop_
_geom_torsion_atom_site_label_1
_geom_torsion_atom_site_label_2
_geom_torsion_atom_site_label_3
_geom_torsion_atom_site_label_4
_geom_torsion
_geom_torsion_site_symmetry_1
_geom_torsion_site_symmetry_2
_geom_torsion_site_symmetry_3
_geom_torsion_site_symmetry_4
_geom_torsion_publ_flag
C8 N1 C1 C2 177.4(4) . . . . ?
V1 N1 C1 C2 -7.4(6) . . . . ?
V1X N1 C1 C2 25.1(6) . . . . ?
N1 C1 C2 C7 176.8(4) . . . . ?
N1 C1 C2 C3 -3.8(7) . . . . ?
C7 C2 C3 O1 175.1(4) . . . . ?
C1 C2 C3 O1 -4.2(7) . . . . ?
C7 C2 C3 C4 -3.9(6) . . . . ?
C1 C2 C3 C4 176.8(4) . . . . ?
O1 C3 C4 C5 -175.2(4) . . . . ?
C2 C3 C4 C5 3.8(7) . . . . ?
O1 C3 C4 Br1 4.0(6) . . . . ?
C2 C3 C4 Br1 -177.0(3) . . . . ?
C3 C4 C5 C6 -1.1(7) . . . . ?
Br1 C4 C5 C6 179.7(3) . . . . ?
C4 C5 C6 C7 -1.7(7) . . . . ?
C4 C5 C6 Br2 177.4(4) . . . . ?
C5 C6 C7 C2 1.6(7) . . . . ?
Br2 C6 C7 C2 -177.6(3) . . . . ?
C3 C2 C7 C6 1.3(6) . . . . ?
C1 C2 C7 C6 -179.3(4) . . . . ?
C2 C3 O1 V1X -18.0(7) . . . . ?
C4 C3 O1 V1X 160.9(4) . . . . ?
C2 C3 O1 V1 26.6(6) . . . . ?
C4 C3 O1 V1 -154.4(3) . . . . ?
O5X V1X O1 C3 -78.8(10) . . . . ?
O2 V1X O1 C3 99.0(8) . . . . ?
N2 V1X O1 C3 174.7(4) . . . . ?
N1 V1X O1 C3 29.4(5) . . . . ?
C1 N1 C8 C9 -78.2(5) . . . . ?
V1 N1 C8 C9 106.6(4) . . . . ?
V1X N1 C8 C9 73.6(5) . . . . ?
C1 N1 C8 C13 101.0(5) . . . . ?
V1 N1 C8 C13 -74.3(5) . . . . ?
V1X N1 C8 C13 -107.2(4) . . . . ?
C13 C8 C9 C10 -1.0(6) . . . . ?
N1 C8 C9 C10 178.2(4) . . . . ?
C13 C8 C9 C14 179.0(4) . . . . ?
N1 C8 C9 C14 -1.8(6) . . . . ?
C8 C9 C10 C11 0.9(7) . . . . ?
C14 C9 C10 C11 -179.1(4) . . . . ?
C9 C10 C11 C12 -0.4(7) . . . . ?
C10 C11 C12 C13 -0.1(7) . . . . ?
C11 C12 C13 C8 0.0(6) . . . . ?
C11 C12 C13 C15 -177.8(4) . . . . ?
C9 C8 C13 C12 0.5(6) . . . . ?
N1 C8 C13 C12 -178.6(4) . . . . ?
C9 C8 C13 C15 178.3(4) . . . . ?
N1 C8 C13 C15 -0.9(6) . . . . ?
C23 N2 C16 C17 177.3(4) . . . . ?
V1 N2 C16 C17 -12.5(6) . . . . ?
V1X N2 C16 C17 21.0(6) . . . . ?
N2 C16 C17 C22 174.7(4) . . . . ?
N2 C16 C17 C18 -9.1(7) . . . . ?
C22 C17 C18 O2 -179.2(4) . . . . ?
C16 C17 C18 O2 4.8(7) . . . . ?
C22 C17 C18 C19 3.1(6) . . . . ?
C16 C17 C18 C19 -173.0(4) . . . . ?
O2 C18 C19 C20 177.5(4) . . . . ?
C17 C18 C19 C20 -4.7(6) . . . . ?
O2 C18 C19 Br3 -0.9(6) . . . . ?
C17 C18 C19 Br3 176.9(3) . . . . ?
C18 C19 C20 C21 2.7(7) . . . . ?
Br3 C19 C20 C21 -178.9(3) . . . . ?
C19 C20 C21 C22 1.1(7) . . . . ?
C19 C20 C21 Br4 178.9(3) . . . . ?
C20 C21 C22 C17 -2.6(6) . . . . ?
Br4 C21 C22 C17 179.6(3) . . . . ?
C18 C17 C22 C21 0.4(6) . . . . ?
C16 C17 C22 C21 176.6(4) . . . . ?
C19 C18 O2 V1X 158.0(4) . . . . ?
C17 C18 O2 V1X -19.7(7) . . . . ?
C19 C18 O2 V1 -157.7(3) . . . . ?
C17 C18 O2 V1 24.6(6) . . . . ?
O5X V1X O2 C18 -82.5(10) . . . . ?
O1 V1X O2 C18 99.7(9) . . . . ?
N2 V1X O2 C18 24.2(5) . . . . ?
N1 V1X O2 C18 169.2(4) . . . . ?
C16 N2 C23 C24 -95.5(4) . . . . ?
V1 N2 C23 C24 94.5(4) . . . . ?
V1X N2 C23 C24 60.6(5) . . . . ?
C16 N2 C23 C28 81.0(5) . . . . ?
V1 N2 C23 C28 -89.0(4) . . . . ?
V1X N2 C23 C28 -122.9(4) . . . . ?
C28 C23 C24 C25 -1.9(6) . . . . ?
N2 C23 C24 C25 174.5(4) . . . . ?
C28 C23 C24 C29 178.4(4) . . . . ?
N2 C23 C24 C29 -5.2(6) . . . . ?
C23 C24 C25 C26 1.6(7) . . . . ?
C29 C24 C25 C26 -178.7(5) . . . . ?
C24 C25 C26 C27 -0.6(8) . . . . ?
C25 C26 C27 C28 -0.1(8) . . . . ?
C24 C23 C28 C27 1.2(6) . . . . ?
N2 C23 C28 C27 -175.2(4) . . . . ?
C24 C23 C28 C30 -179.3(4) . . . . ?
N2 C23 C28 C30 4.4(6) . . . . ?
C26 C27 C28 C23 -0.1(7) . . . . ?
C26 C27 C28 C30 -179.7(5) . . . . ?
N3 C31 C32 C37 -175.9(4) . . . . ?
N3 C31 C32 C33 5.9(7) . . . . ?
C37 C32 C33 O3 -177.8(4) . . . . ?
C31 C32 C33 O3 0.3(6) . . . . ?
C37 C32 C33 C34 1.4(6) . . . . ?
C31 C32 C33 C34 179.5(4) . . . . ?
O3 C33 C34 C35 177.6(4) . . . . ?
C32 C33 C34 C35 -1.7(7) . . . . ?
O3 C33 C34 Br5 -2.9(6) . . . . ?
C32 C33 C34 Br5 177.9(3) . . . . ?
C33 C34 C35 C36 0.4(7) . . . . ?
Br5 C34 C35 C36 -179.1(3) . . . . ?
C34 C35 C36 C37 1.1(7) . . . . ?
C34 C35 C36 Br6 -179.1(3) . . . . ?
C35 C36 C37 C32 -1.4(6) . . . . ?
Br6 C36 C37 C32 178.9(3) . . . . ?
C33 C32 C37 C36 0.1(6) . . . . ?
C31 C32 C37 C36 -178.2(4) . . . . ?
C34 C33 O3 V2 154.3(3) . . . . ?
C32 C33 O3 V2 -26.6(6) . . . . ?
C34 C33 O3 V2X -159.3(4) . . . . ?
C32 C33 O3 V2X 19.9(7) . . . . ?
C32 C31 N3 C38 -174.9(4) . . . . ?
C32 C31 N3 V2 10.5(6) . . . . ?
C32 C31 N3 V2X -24.2(6) . . . . ?
C31 N3 C38 C39 -101.8(5) . . . . ?
V2 N3 C38 C39 72.6(5) . . . . ?
V2X N3 C38 C39 107.0(4) . . . . ?
C31 N3 C38 C43 73.7(5) . . . . ?
V2 N3 C38 C43 -111.9(4) . . . . ?
V2X N3 C38 C43 -77.5(5) . . . . ?
C43 C38 C39 C40 -1.4(6) . . . . ?
N3 C38 C39 C40 173.9(4) . . . . ?
C43 C38 C39 C44 178.0(4) . . . . ?
N3 C38 C39 C44 -6.7(7) . . . . ?
C38 C39 C40 C41 0.3(7) . . . . ?
C44 C39 C40 C41 -179.2(4) . . . . ?
C39 C40 C41 C42 0.8(7) . . . . ?
C40 C41 C42 C43 -0.8(7) . . . . ?
C41 C42 C43 C38 -0.3(7) . . . . ?
C41 C42 C43 C45 177.5(5) . . . . ?
C39 C38 C43 C42 1.5(6) . . . . ?
N3 C38 C43 C42 -174.0(4) . . . . ?
C39 C38 C43 C45 -176.4(4) . . . . ?
N3 C38 C43 C45 8.2(6) . . . . ?
N4 C46 C47 C48 9.9(7) . . . . ?
N4 C46 C47 C52 -173.5(4) . . . . ?
C52 C47 C48 O4 177.5(4) . . . . ?
C46 C47 C48 O4 -6.0(7) . . . . ?
C52 C47 C48 C49 -5.3(6) . . . . ?
C46 C47 C48 C49 171.1(4) . . . . ?
O4 C48 C49 C50 -177.5(4) . . . . ?
C47 C48 C49 C50 5.2(7) . . . . ?
O4 C48 C49 Br7 0.2(6) . . . . ?
C47 C48 C49 Br7 -177.0(3) . . . . ?
C48 C49 C50 C51 -1.2(7) . . . . ?
Br7 C49 C50 C51 -178.9(3) . . . . ?
C49 C50 C51 C52 -3.0(7) . . . . ?
C49 C50 C51 Br8 176.7(3) . . . . ?
C50 C51 C52 C47 2.8(7) . . . . ?
Br8 C51 C52 C47 -176.8(3) . . . . ?
C48 C47 C52 C51 1.5(6) . . . . ?
C46 C47 C52 C51 -175.2(4) . . . . ?
C47 C48 O4 V2X 22.4(7) . . . . ?
C49 C48 O4 V2X -154.7(4) . . . . ?
C47 C48 O4 V2 -25.1(6) . . . . ?
C49 C48 O4 V2 157.8(3) . . . . ?
O6X V2X O4 C48 85.0(10) . . . . ?
O3 V2X O4 C48 -104.2(8) . . . . ?
N4 V2X O4 C48 -26.6(5) . . . . ?
N3 V2X O4 C48 -169.6(4) . . . . ?
C47 C46 N4 C53 -175.9(4) . . . . ?
C47 C46 N4 V2 13.3(6) . . . . ?
C47 C46 N4 V2X -21.8(6) . . . . ?
C46 N4 C53 C58 94.6(5) . . . . ?
V2 N4 C53 C58 -94.6(4) . . . . ?
V2X N4 C53 C58 -59.1(5) . . . . ?
C46 N4 C53 C54 -83.2(5) . . . . ?
V2 N4 C53 C54 87.5(4) . . . . ?
V2X N4 C53 C54 123.1(4) . . . . ?
C58 C53 C54 C55 1.4(6) . . . . ?
N4 C53 C54 C55 179.2(4) . . . . ?
C58 C53 C54 C59 -175.9(4) . . . . ?
N4 C53 C54 C59 1.9(6) . . . . ?
C53 C54 C55 C56 -0.8(6) . . . . ?
C59 C54 C55 C56 176.5(4) . . . . ?
C54 C55 C56 C57 0.1(7) . . . . ?
C55 C56 C57 C58 0.2(7) . . . . ?
C54 C53 C58 C57 -1.2(6) . . . . ?
N4 C53 C58 C57 -178.9(4) . . . . ?
C54 C53 C58 C60 179.9(4) . . . . ?
N4 C53 C58 C60 2.1(6) . . . . ?
C56 C57 C58 C53 0.3(7) . . . . ?
C56 C57 C58 C60 179.3(5) . . . . ?
